data_4324823
loop_
_publ_author_name
'Jiao Zhao'
'Xiu-Li Wang'
'Xin Shi'
'Qi-Hua Yang'
'Can Li'

_publ_section_title
;
 Synthesis, Structure, and Photoluminescent Properties of Metal-Organic
 Coordination Polymers Assembled with Bithiophenedicarboxylic Acid
;
_journal_name_full 'Inorganic Chemistry'
_journal_page_first 3198
_journal_page_last 3205
_journal_paper_doi 10.1021/ic101112b
_journal_volume 50
_journal_year 2011
_chemical_formula_sum 'C15 H8 N O4 S2 Zn'
_chemical_formula_weight 395.71
_chemical_name_systematic
;
 ?
;
_space_group_IT_number 15
_symmetry_cell_setting monoclinic
_symmetry_space_group_name_Hall '-C 2yc'
_symmetry_space_group_name_H-M 'C 1 2/c 1'
_atom_sites_solution_hydrogens geom
_atom_sites_solution_primary direct
_atom_sites_solution_secondary difmap
_audit_creation_method SHELXL-97
_cell_angle_alpha 90.00
_cell_angle_beta 109.188(2)
_cell_angle_gamma 90.00
_cell_formula_units_Z 8
_cell_length_a 17.7608(4)
_cell_length_b 21.7728(4)
_cell_length_c 9.4874(2)
_cell_measurement_reflns_used 4432
_cell_measurement_temperature 291(2)
_cell_measurement_theta_max 69.5532
_cell_measurement_theta_min 3.3209
_cell_volume 3464.98(13)
_computing_cell_refinement 'CrysAlisPro (Oxford Diffraction Ltd.)'
_computing_data_collection 'CrysAlisPro (Oxford Diffraction Ltd.)'
_computing_data_reduction 'CrysAlisPro (Oxford Diffraction Ltd.)'
_computing_molecular_graphics 'Ortep-3 (L. J. Farrugia, 2001)'
_computing_publication_material SHELXL-97
_computing_structure_refinement 'SHELXL-97 (Sheldrick, 1997)'
_computing_structure_solution 'SHELXS-97 (Sheldrick, 1997)'
_diffrn_ambient_temperature 291(2)
_diffrn_detector_area_resol_mean 15.9149
_diffrn_measured_fraction_theta_full 0.980
_diffrn_measured_fraction_theta_max 0.980
_diffrn_measurement_device_type 'Gemini S Ultra, Oxford Diffraction'
_diffrn_measurement_method '\w scans'
_diffrn_radiation_monochromator mirror
_diffrn_radiation_source 'Enhance Ultra (Cu) X-ray Source'
_diffrn_radiation_type CuK\a
_diffrn_radiation_wavelength 1.54184
_diffrn_reflns_av_R_equivalents 0.0225
_diffrn_reflns_av_sigmaI/netI 0.0240
_diffrn_reflns_limit_h_max 21
_diffrn_reflns_limit_h_min -21
_diffrn_reflns_limit_k_max 26
_diffrn_reflns_limit_k_min -23
_diffrn_reflns_limit_l_max 6
_diffrn_reflns_limit_l_min -11
_diffrn_reflns_number 6844
_diffrn_reflns_theta_full 69.68
_diffrn_reflns_theta_max 69.68
_diffrn_reflns_theta_min 3.33
_exptl_absorpt_coefficient_mu 4.380
_exptl_absorpt_correction_T_max 0.3955
_exptl_absorpt_correction_T_min 0.3532
_exptl_absorpt_correction_type multi-scan
_exptl_absorpt_process_details
;
CrysAlisPro, Oxford Diffraction Ltd.,
Version 1.171.33.52 (release 06-11-2009 CrysAlis171 .NET)
(compiled Nov  6 2009,16:24:50)
empirical absorption correction using spherical harmonics,
 implemented in SCALE3 ABSPACK scaling algorithm.
;
_exptl_crystal_colour light-yellow
_exptl_crystal_density_diffrn 1.517
_exptl_crystal_description block
_exptl_crystal_F_000 1592
_exptl_crystal_size_max 0.30
_exptl_crystal_size_mid 0.30
_exptl_crystal_size_min 0.26
_platon_squeeze_details
;
;
_refine_diff_density_max 0.905
_refine_diff_density_min -0.525
_refine_diff_density_rms 0.070
_refine_ls_extinction_method none
_refine_ls_goodness_of_fit_ref 1.044
_refine_ls_hydrogen_treatment constr
_refine_ls_matrix_type full
_refine_ls_number_parameters 208
_refine_ls_number_reflns 3206
_refine_ls_number_restraints 27
_refine_ls_restrained_S_all 1.206
_refine_ls_R_factor_all 0.0436
_refine_ls_R_factor_gt 0.0387
_refine_ls_shift/su_max 0.001
_refine_ls_shift/su_mean 0.000
_refine_ls_structure_factor_coef Fsqd
_refine_ls_weighting_details 'calc w=1/[\s^2^(Fo^2^)+(0.0624P)^2^+4.8213P] where P=(Fo^2^+2Fc^2^)/3'
_refine_ls_weighting_scheme calc
_refine_ls_wR_factor_gt 0.1053
_refine_ls_wR_factor_ref 0.1080
_reflns_number_gt 2756
_reflns_number_total 3206
_reflns_threshold_expression >2sigma(I)
_cod_data_source_file ic101112b_si_002_4.cif
_cod_data_source_block 4
_cod_original_cell_volume 3464.98(12)
_cod_database_code 4324823

loop_
_symmetry_equiv_pos_as_xyz
'x, y, z'
'-x, y, -z+1/2'
'x+1/2, y+1/2, z'
'-x+1/2, y+1/2, -z+1/2'
'-x, -y, -z'
'x, -y, z-1/2'
'-x+1/2, -y+1/2, -z'
'x+1/2, -y+1/2, z-1/2'

loop_
_atom_site_label
_atom_site_type_symbol
_atom_site_fract_x
_atom_site_fract_y
_atom_site_fract_z
_atom_site_U_iso_or_equiv
_atom_site_adp_type
_atom_site_occupancy
_atom_site_symmetry_multiplicity
_atom_site_calc_flag
_atom_site_refinement_flags
Zn1 Zn 0.94931(2) 0.226478(17) 0.08880(4) 0.02705(16) Uani 1 1 d .
S2 S 1.20240(5) 0.05738(4) 0.30174(10) 0.0431(2) Uani 1 1 d .
S1 S 0.79208(5) 0.39093(4) 0.17997(9) 0.0413(2) Uani 1 1 d .
O4 O 1.01721(15) 0.15368(11) 0.0720(3) 0.0457(6) Uani 1 1 d .
O1 O 0.90197(15) 0.29532(12) 0.1751(3) 0.0425(6) Uani 1 1 d .
O2 O 1.03819(14) 0.28447(11) 0.0781(3) 0.0414(6) Uani 1 1 d .
O3 O 0.89606(15) 0.16573(11) 0.1973(3) 0.0450(6) Uani 1 1 d .
N1 N 0.87423(16) 0.23261(12) -0.1254(3) 0.0334(6) Uani 1 1 d .
C6 C 0.7002(2) 0.48667(16) 0.2201(4) 0.0408(8) Uani 1 1 d .
C2 C 0.86108(19) 0.35830(15) 0.3331(4) 0.0361(7) Uani 1 1 d .
C1 C 0.91236(19) 0.30871(14) 0.3086(4) 0.0334(7) Uani 1 1 d .
C4 C 0.8031(3) 0.43265(19) 0.4366(4) 0.0526(10) Uani 1 1 d .
H4 H 0.7949 0.4557 0.5128 0.063 Uiso 1 1 calc R
C10 C 1.07678(19) 0.13789(15) 0.1811(4) 0.0355(7) Uani 1 1 d .
C7 C 1.1369(2) -0.01762(18) 0.0914(4) 0.0481(9) Uani 1 1 d .
H7 H 1.1258 -0.0524 0.0312 0.058 Uiso 1 1 calc R
C3 C 0.8598(2) 0.38491(18) 0.4618(4) 0.0477(9) Uani 1 1 d .
H3 H 0.8926 0.3730 0.5562 0.057 Uiso 1 1 calc R
C13 C 0.77636(19) 0.24635(17) -0.4215(3) 0.0368(7) Uani 1 1 d U
C9 C 1.11682(19) 0.08029(16) 0.1652(4) 0.0368(7) Uani 1 1 d .
C5 C 0.7616(2) 0.44153(17) 0.2893(4) 0.0416(8) Uani 1 1 d .
C8 C 1.0901(2) 0.03608(18) 0.0588(4) 0.0478(9) Uani 1 1 d .
H8 H 1.0457 0.0408 -0.0262 0.057 Uiso 1 1 calc R
C12 C 0.7630(3) 0.2776(2) -0.3077(5) 0.0574(10) Uani 1 1 d U
H12 H 0.7198 0.3043 -0.3281 0.069 Uiso 1 1 calc R
C14 C 0.8373(3) 0.2045(2) -0.3805(5) 0.0616(10) Uani 1 1 d U
H14 H 0.8473 0.1799 -0.4524 0.074 Uiso 1 1 calc R
C11 C 0.8125(3) 0.2701(2) -0.1627(5) 0.0572(10) Uani 1 1 d U
H11 H 0.8020 0.2926 -0.0878 0.069 Uiso 1 1 calc R
C15 C 0.8838(3) 0.1988(2) -0.2332(4) 0.0577(10) Uani 1 1 d U
H15 H 0.9242 0.1695 -0.2084 0.069 Uiso 1 1 calc R

loop_
_atom_site_aniso_label
_atom_site_aniso_U_11
_atom_site_aniso_U_22
_atom_site_aniso_U_33
_atom_site_aniso_U_23
_atom_site_aniso_U_13
_atom_site_aniso_U_12
Zn1 0.0252(2) 0.0249(2) 0.0238(2) 0.00029(14) -0.00185(16) 0.00135(14)
S2 0.0421(5) 0.0353(4) 0.0427(5) -0.0053(3) 0.0013(3) 0.0120(3)
S1 0.0436(5) 0.0389(5) 0.0349(4) -0.0007(3) 0.0040(3) 0.0179(4)
O4 0.0406(13) 0.0362(13) 0.0533(15) 0.0000(11) 0.0059(11) 0.0134(11)
O1 0.0471(14) 0.0379(13) 0.0372(13) -0.0014(10) 0.0065(10) 0.0157(11)
O2 0.0403(13) 0.0413(13) 0.0371(12) -0.0016(10) 0.0052(10) -0.0160(11)
O3 0.0450(14) 0.0363(13) 0.0514(14) 0.0079(11) 0.0127(11) -0.0099(11)
N1 0.0291(13) 0.0376(14) 0.0265(13) -0.0004(10) -0.0005(10) 0.0017(11)
C6 0.0413(18) 0.0342(17) 0.0449(18) -0.0016(14) 0.0114(15) 0.0113(15)
C2 0.0355(16) 0.0299(16) 0.0369(16) 0.0014(13) 0.0038(13) 0.0103(13)
C1 0.0317(15) 0.0276(15) 0.0365(16) 0.0008(13) 0.0050(13) 0.0054(12)
C4 0.061(2) 0.048(2) 0.0430(19) -0.0072(16) 0.0093(17) 0.0218(19)
C10 0.0312(16) 0.0275(15) 0.0489(19) 0.0022(14) 0.0147(14) 0.0033(13)
C7 0.046(2) 0.0379(19) 0.052(2) -0.0130(16) 0.0052(16) 0.0094(16)
C3 0.052(2) 0.048(2) 0.0355(17) -0.0010(15) 0.0040(15) 0.0176(17)
C13 0.0324(15) 0.0460(19) 0.0256(15) 0.0024(12) 0.0006(12) 0.0021(12)
C9 0.0325(16) 0.0348(17) 0.0407(17) 0.0005(13) 0.0088(13) 0.0084(13)
C5 0.0386(18) 0.0364(18) 0.0471(19) -0.0026(15) 0.0102(15) 0.0117(15)
C8 0.0389(19) 0.044(2) 0.051(2) -0.0069(16) 0.0008(15) 0.0115(16)
C12 0.0562(18) 0.0620(19) 0.0448(15) -0.0076(13) 0.0041(13) 0.0265(14)
C14 0.0616(18) 0.0712(19) 0.0472(17) -0.0069(14) 0.0112(14) 0.0289(14)
C11 0.0589(18) 0.0608(19) 0.0433(16) -0.0090(14) 0.0050(14) 0.0223(15)
C15 0.0559(18) 0.0651(19) 0.0459(16) -0.0026(15) 0.0082(14) 0.0260(15)

loop_
_atom_type_symbol
_atom_type_description
_atom_type_scat_dispersion_real
_atom_type_scat_dispersion_imag
_atom_type_scat_source
C C 0.0181 0.0091 'International Tables Vol C Tables 4.2.6.8 and 6.1.1.4'
H H 0.0000 0.0000 'International Tables Vol C Tables 4.2.6.8 and 6.1.1.4'
N N 0.0311 0.0180 'International Tables Vol C Tables 4.2.6.8 and 6.1.1.4'
O O 0.0492 0.0322 'International Tables Vol C Tables 4.2.6.8 and 6.1.1.4'
S S 0.3331 0.5567 'International Tables Vol C Tables 4.2.6.8 and 6.1.1.4'
Zn Zn -1.5491 0.6778 'International Tables Vol C Tables 4.2.6.8 and 6.1.1.4'

loop_
_geom_angle_atom_site_label_1
_geom_angle_atom_site_label_2
_geom_angle_atom_site_label_3
_geom_angle
_geom_angle_site_symmetry_1
_geom_angle_site_symmetry_3
O1 Zn1 O4 161.64(10) . .
O1 Zn1 N1 97.63(10) . .
O4 Zn1 N1 100.60(11) . .
O1 Zn1 O2 89.60(11) . .
O4 Zn1 O2 89.43(11) . .
N1 Zn1 O2 99.93(10) . .
O1 Zn1 O3 87.35(11) . .
O4 Zn1 O3 85.47(11) . .
N1 Zn1 O3 106.26(11) . .
O2 Zn1 O3 153.80(10) . .
O1 Zn1 Zn1 77.10(7) . 2_755
O4 Zn1 Zn1 84.66(7) . 2_755
N1 Zn1 Zn1 174.71(8) . 2_755
O2 Zn1 Zn1 80.59(7) . 2_755
O3 Zn1 Zn1 73.37(7) . 2_755
C9 S2 C6 92.12(17) . 3_545
C2 S1 C5 91.92(16) . .
C10 O4 Zn1 120.6(2) . .
C1 O1 Zn1 129.8(2) . .
C1 O2 Zn1 123.3(2) 2_755 .
C10 O3 Zn1 131.5(2) 2_755 .
C15 N1 C11 116.5(3) . .
C15 N1 Zn1 122.0(2) . .
C11 N1 Zn1 121.5(2) . .
C7 C6 C5 129.2(3) 3_455 .
C7 C6 S2 110.8(3) 3_455 3_455
C5 C6 S2 120.0(3) . 3_455
C3 C2 C1 130.2(3) . .
C3 C2 S1 111.5(2) . .
C1 C2 S1 118.3(2) . .
O1 C1 O2 126.5(3) . 2_755
O1 C1 C2 115.8(3) . .
O2 C1 C2 117.7(3) 2_755 .
C5 C4 C3 113.2(3) . .
C5 C4 H4 123.4 . .
C3 C4 H4 123.4 . .
O3 C10 O4 126.2(3) 2_755 .
O3 C10 C9 117.0(3) 2_755 .
O4 C10 C9 116.8(3) . .
C6 C7 C8 113.1(3) 3_545 .
C6 C7 H7 123.4 3_545 .
C8 C7 H7 123.4 . .
C2 C3 C4 112.5(3) . .
C2 C3 H3 123.7 . .
C4 C3 H3 123.7 . .
C12 C13 C14 115.8(3) . .
C12 C13 C13 121.7(4) . 7_654
C14 C13 C13 122.4(4) . 7_654
C8 C9 C10 127.9(3) . .
C8 C9 S2 111.2(3) . .
C10 C9 S2 120.5(3) . .
C4 C5 C6 129.1(3) . .
C4 C5 S1 110.9(3) . .
C6 C5 S1 120.0(3) . .
C9 C8 C7 112.7(3) . .
C9 C8 H8 123.6 . .
C7 C8 H8 123.6 . .
C13 C12 C11 120.8(4) . .
C13 C12 H12 119.6 . .
C11 C12 H12 119.6 . .
C13 C14 C15 120.2(4) . .
C13 C14 H14 119.9 . .
C15 C14 H14 119.9 . .
N1 C11 C12 122.9(4) . .
N1 C11 H11 118.6 . .
C12 C11 H11 118.6 . .
N1 C15 C14 123.5(4) . .
N1 C15 H15 118.3 . .
C14 C15 H15 118.3 . .

loop_
_geom_bond_atom_site_label_1
_geom_bond_atom_site_label_2
_geom_bond_distance
_geom_bond_site_symmetry_2
Zn1 O1 2.019(2) .
Zn1 O4 2.029(2) .
Zn1 N1 2.036(3) .
Zn1 O2 2.050(2) .
Zn1 O3 2.084(2) .
Zn1 Zn1 2.9962(7) 2_755
S2 C9 1.715(3) .
S2 C6 1.718(4) 3_545
S1 C2 1.717(3) .
S1 C5 1.718(3) .
O4 C10 1.261(4) .
O1 C1 1.253(4) .
O2 C1 1.259(4) 2_755
O3 C10 1.251(4) 2_755
N1 C15 1.315(5) .
N1 C11 1.319(5) .
C6 C7 1.364(5) 3_455
C6 C5 1.455(5) .
C6 S2 1.718(4) 3_455
C2 C3 1.359(5) .
C2 C1 1.479(4) .
C1 O2 1.259(4) 2_755
C4 C5 1.363(5) .
C4 C3 1.412(5) .
C4 H4 0.9300 .
C10 O3 1.251(4) 2_755
C10 C9 1.474(4) .
C7 C6 1.364(5) 3_545
C7 C8 1.409(5) .
C7 H7 0.9300 .
C3 H3 0.9300 .
C13 C12 1.362(5) .
C13 C14 1.370(5) .
C13 C13 1.484(6) 7_654
C9 C8 1.363(5) .
C8 H8 0.9300 .
C12 C11 1.378(6) .
C12 H12 0.9300 .
C14 C15 1.375(6) .
C14 H14 0.9300 .
C11 H11 0.9300 .
C15 H15 0.9300 .

loop_
_geom_torsion_atom_site_label_1
_geom_torsion_atom_site_label_2
_geom_torsion_atom_site_label_3
_geom_torsion_atom_site_label_4
_geom_torsion
_geom_torsion_site_symmetry_1
_geom_torsion_site_symmetry_4
O1 Zn1 O4 C10 -13.1(5) . .
N1 Zn1 O4 C10 173.9(3) . .
O2 Zn1 O4 C10 73.9(3) . .
O3 Zn1 O4 C10 -80.4(3) . .
Zn1 Zn1 O4 C10 -6.7(3) 2_755 .
O4 Zn1 O1 C1 -6.9(6) . .
N1 Zn1 O1 C1 166.2(3) . .
O2 Zn1 O1 C1 -93.8(3) . .
O3 Zn1 O1 C1 60.1(3) . .
Zn1 Zn1 O1 C1 -13.4(3) 2_755 .
O1 Zn1 O2 C1 62.4(3) . 2_755
O4 Zn1 O2 C1 -99.2(3) . 2_755
N1 Zn1 O2 C1 160.1(3) . 2_755
O3 Zn1 O2 C1 -20.7(4) . 2_755
Zn1 Zn1 O2 C1 -14.5(3) 2_755 2_755
O1 Zn1 O3 C10 -97.8(3) . 2_755
O4 Zn1 O3 C10 65.2(3) . 2_755
N1 Zn1 O3 C10 165.0(3) . 2_755
O2 Zn1 O3 C10 -14.2(5) . 2_755
Zn1 Zn1 O3 C10 -20.5(3) 2_755 2_755
O1 Zn1 N1 C15 175.2(3) . .
O4 Zn1 N1 C15 -7.0(4) . .
O2 Zn1 N1 C15 84.3(3) . .
O3 Zn1 N1 C15 -95.4(3) . .
Zn1 Zn1 N1 C15 179(41) 2_755 .
O1 Zn1 N1 C11 -5.9(3) . .
O4 Zn1 N1 C11 171.8(3) . .
O2 Zn1 N1 C11 -96.9(3) . .
O3 Zn1 N1 C11 83.5(3) . .
Zn1 Zn1 N1 C11 -1.7(11) 2_755 .
C5 S1 C2 C3 0.6(3) . .
C5 S1 C2 C1 -178.2(3) . .
Zn1 O1 C1 O2 7.1(5) . 2_755
Zn1 O1 C1 C2 -173.3(2) . .
C3 C2 C1 O1 -177.0(4) . .
S1 C2 C1 O1 1.5(4) . .
C3 C2 C1 O2 2.7(6) . 2_755
S1 C2 C1 O2 -178.9(3) . 2_755
Zn1 O4 C10 O3 -5.4(5) . 2_755
Zn1 O4 C10 C9 172.9(2) . .
C1 C2 C3 C4 177.9(4) . .
S1 C2 C3 C4 -0.7(5) . .
C5 C4 C3 C2 0.4(6) . .
O3 C10 C9 C8 165.8(4) 2_755 .
O4 C10 C9 C8 -12.5(6) . .
O3 C10 C9 S2 -6.1(4) 2_755 .
O4 C10 C9 S2 175.5(3) . .
C6 S2 C9 C8 -2.4(3) 3_545 .
C6 S2 C9 C10 170.8(3) 3_545 .
C3 C4 C5 C6 -178.6(4) . .
C3 C4 C5 S1 0.0(5) . .
C7 C6 C5 C4 -149.6(5) 3_455 .
S2 C6 C5 C4 31.2(6) 3_455 .
C7 C6 C5 S1 31.9(6) 3_455 .
S2 C6 C5 S1 -147.4(2) 3_455 .
C2 S1 C5 C4 -0.4(3) . .
C2 S1 C5 C6 178.4(3) . .
C10 C9 C8 C7 -169.8(4) . .
S2 C9 C8 C7 2.8(5) . .
C6 C7 C8 C9 -1.7(6) 3_545 .
C14 C13 C12 C11 4.9(7) . .
C13 C13 C12 C11 179.9(5) 7_654 .
C12 C13 C14 C15 -4.0(7) . .
C13 C13 C14 C15 -179.0(5) 7_654 .
C15 N1 C11 C12 -4.4(7) . .
Zn1 N1 C11 C12 176.7(4) . .
C13 C12 C11 N1 -0.7(8) . .
C11 N1 C15 C14 5.3(7) . .
Zn1 N1 C15 C14 -175.8(4) . .
C13 C14 C15 N1 -1.1(8) . .

loop_
_platon_squeeze_void_nr
_platon_squeeze_void_average_x
_platon_squeeze_void_average_y
_platon_squeeze_void_average_z
_platon_squeeze_void_volume
_platon_squeeze_void_count_electrons
_platon_squeeze_void_content
1 0.000 0.000 -0.021 307 59 ' '
2 0.500 0.500 0.033 307 59 ' '
